data_2204913
loop_
_publ_author_name
'Lyakhov, Alexander S.'
'Gaponik, Pavel N.'
'Degtyarik, Michail M.'
'Ivashkevich, Ludmila S.'

_publ_section_title <i>catena</i>-Poly[[(2-hexyl-2<i>H</i>-tetrazole-\k<i>N</i>^4^)copper(II)]-di-\m-chloro]
_journal_issue 1
_journal_name_full 'Acta Crystallographica Section E'
_journal_page_first m183
_journal_page_last m186
_journal_paper_doi 10.1107/S1600536804033446
_journal_volume 61
_journal_year 2005
_chemical_formula_iupac '[Cu Cl2 (C7 H14 N4)]'
_chemical_formula_moiety 'C7 H14 Cl2 Cu N4'
_chemical_formula_sum 'C7 H14 Cl2 Cu N4'
_chemical_formula_weight 288.66
_chemical_name_systematic
;
catena-Poly[[(2-hexyl-2H-tetrazole-\kN^4^)copper(II)]-di-\m-chloro]
;
_space_group_IT_number 14
_symmetry_cell_setting monoclinic
_symmetry_space_group_name_Hall '-P 2ybc'
_symmetry_space_group_name_H-M 'P 1 21/c 1'
_atom_sites_solution_hydrogens geom
_atom_sites_solution_primary direct
_atom_sites_solution_secondary difmap
_audit_creation_method SHELXL-97
_cell_angle_alpha 90.00
_cell_angle_beta 97.49(2)
_cell_angle_gamma 90.00
_cell_formula_units_Z 4
_cell_length_a 5.9958(13)
_cell_length_b 15.891(3)
_cell_length_c 13.085(3)
_cell_measurement_reflns_used 25
_cell_measurement_temperature 293(2)
_cell_measurement_theta_max 20.0
_cell_measurement_theta_min 15.5
_cell_volume 1236.1(5)
_computing_cell_refinement 'R3m Software'
_computing_data_collection 'R3m Software (Nicolet, 1980)'
_computing_data_reduction 'R3m Software'
_computing_molecular_graphics
;
ORTEP-3 for Windows (Farrugia, 1997) and PLATON (Spek, 2003)
;
_computing_publication_material SHELXL97
_computing_structure_refinement 'SHELXL97 (Sheldrick, 1997)'
_computing_structure_solution 'SIR97 (Altomare et al., 1999)'
_diffrn_ambient_temperature 293(2)
_diffrn_measured_fraction_theta_full 0.999
_diffrn_measured_fraction_theta_max 0.999
_diffrn_measurement_device_type 'Nicolet R3m four-circle'
_diffrn_measurement_method \w/2\q
_diffrn_radiation_monochromator graphite
_diffrn_radiation_source 'fine-focus sealed tube'
_diffrn_radiation_type MoK\a
_diffrn_radiation_wavelength 0.71073
_diffrn_reflns_av_R_equivalents 0.0136
_diffrn_reflns_av_sigmaI/netI 0.0192
_diffrn_reflns_limit_h_max 8
_diffrn_reflns_limit_h_min 0
_diffrn_reflns_limit_k_max 22
_diffrn_reflns_limit_k_min 0
_diffrn_reflns_limit_l_max 18
_diffrn_reflns_limit_l_min -18
_diffrn_reflns_number 4072
_diffrn_reflns_theta_full 30.10
_diffrn_reflns_theta_max 30.10
_diffrn_reflns_theta_min 2.03
_diffrn_standards_decay_% 0
_diffrn_standards_interval_count 100
_diffrn_standards_number 3
_exptl_absorpt_coefficient_mu 2.169
_exptl_absorpt_correction_T_max 0.6209
_exptl_absorpt_correction_T_min 0.3937
_exptl_absorpt_correction_type psi-scan
_exptl_absorpt_process_details '(North et al., 1968)'
_exptl_crystal_colour 'dark green'
_exptl_crystal_density_diffrn 1.551
_exptl_crystal_density_method 'not measured'
_exptl_crystal_description prism
_exptl_crystal_F_000 588
_exptl_crystal_size_max 0.50
_exptl_crystal_size_mid 0.38
_exptl_crystal_size_min 0.22
_refine_diff_density_max 0.295
_refine_diff_density_min -0.742
_refine_ls_extinction_method none
_refine_ls_goodness_of_fit_ref 1.046
_refine_ls_hydrogen_treatment constr
_refine_ls_matrix_type full
_refine_ls_number_parameters 146
_refine_ls_number_reflns 3639
_refine_ls_number_restraints 20
_refine_ls_restrained_S_all 1.045
_refine_ls_R_factor_all 0.0415
_refine_ls_R_factor_gt 0.0327
_refine_ls_shift/su_max 0.000
_refine_ls_shift/su_mean 0.000
_refine_ls_structure_factor_coef Fsqd
_refine_ls_weighting_details 'calc w = 1/[\s^2^(Fo^2^)+(0.0545P)^2^+0.229P] where P = (Fo^2^+2Fc^2^)/3'
_refine_ls_weighting_scheme calc
_refine_ls_wR_factor_gt 0.0879
_refine_ls_wR_factor_ref 0.0948
_reflns_number_gt 2979
_reflns_number_total 3639
_reflns_threshold_expression I>2\s(I)
_cod_data_source_file kp6026.cif
_cod_data_source_block I
_cod_depositor_comments
;
The following automatic conversions were performed:
'_geom_bond_publ_flag' value 'Y' changed to 'y' according to
'/home/saulius/struct/CIF-dictionaries/cif_core.dic' dictionary named
'cif_core.dic' version 2.4.1 from 2010-06-29 (13
times).

'_geom_angle_publ_flag' value 'Y' changed to 'y' according to
'/home/saulius/struct/CIF-dictionaries/cif_core.dic' dictionary named
'cif_core.dic' version 2.4.1 from 2010-06-29 (10 times).

Automatic conversion script
Id: cif_fix_enum 1527 2010-12-29 10:47:43Z saulius 

The following automatic conversions were performed:

'_geom_bond_publ_flag' value 'Y' changed to 'y' according to
/home/saulius/struct/CIF-dictionaries/cif_core.dic dictionary named
'cif_core.dic' version 2.4.1 from 2010-06-29 (13
times).

'_geom_angle_publ_flag' value 'Y' changed to 'y' according
to /home/saulius/struct/CIF-dictionaries/cif_core.dic dictionary
named 'cif_core.dic' version 2.4.1 from 2010-06-29 (10 times).

Automatic conversion script
Id: cif_fix_values 1715 2011-07-08 13:25:40Z adriana 
;
_cod_original_sg_symbol_H-M 'P 21/c'
_cod_database_code 2204913
_cod_database_fobs_code 2204913

loop_
_symmetry_equiv_pos_as_xyz
'x, y, z'
'-x, y+1/2, -z+1/2'
'-x, -y, -z'
'x, -y-1/2, z-1/2'

loop_
_atom_site_label
_atom_site_fract_x
_atom_site_fract_y
_atom_site_fract_z
_atom_site_U_iso_or_equiv
_atom_site_adp_type
_atom_site_calc_flag
_atom_site_refinement_flags
_atom_site_occupancy
_atom_site_disorder_assembly
_atom_site_disorder_group
_atom_site_type_symbol
Cu1 0.76217(3) 0.044398(13) 0.030530(17) 0.04229(9) Uani d . 1 . . Cu
Cl1 0.44828(8) 0.09494(3) -0.06247(4) 0.05115(12) Uani d . 1 . . Cl
Cl2 1.09158(8) -0.00491(3) 0.11722(4) 0.04929(12) Uani d . 1 . . Cl
N1 0.5838(5) 0.19677(18) 0.2654(2) 0.0921(8) Uani d . 1 . . N
N2 0.7980(4) 0.21071(12) 0.26275(17) 0.0681(5) Uani d . 1 . . N
N3 0.8879(4) 0.16618(12) 0.19521(16) 0.0616(5) Uani d . 1 . . N
N4 0.7206(3) 0.12066(11) 0.14882(14) 0.0529(4) Uani d . 1 . . N
C5 0.5397(5) 0.14017(19) 0.1916(2) 0.0809(9) Uani d . 1 . . C
H5 0.3983 0.1169 0.1721 0.097 Uiso calc R 1 . . H
C6 0.9282(7) 0.27235(19) 0.3307(2) 0.0924(10) Uani d . 1 . . C
H6A 1.0740 0.2803 0.3076 0.111 Uiso calc R 1 . . H
H6B 0.8503 0.3260 0.3252 0.111 Uiso calc R 1 . . H
C7 0.9607(6) 0.2456(2) 0.4393(2) 0.0858(9) Uani d . 1 . . C
H7A 0.8145 0.2338 0.4603 0.103 Uiso calc R 1 . . H
H7B 1.0262 0.2920 0.4811 0.103 Uiso calc R 1 . . H
C8 1.1063(10) 0.1702(3) 0.4614(4) 0.1379(19) Uani d . 1 A . C
H8A 1.0369 0.1231 0.4222 0.165 Uiso calc R 1 . . H
H8B 1.2499 0.1809 0.4372 0.165 Uiso calc R 1 . . H
C9 1.1475(16) 0.1461(4) 0.5700(6) 0.206(4) Uani d DU 1 . . C
H9A 1.0014 0.1486 0.5941 0.248 Uiso calc PR 0.583(14) A 1 H
H9B 1.2342 0.1921 0.6039 0.248 Uiso calc PR 0.583(14) A 1 H
H9C 1.0192 0.1180 0.5929 0.248 Uiso calc PR 0.417(14) A 2 H
H9D 1.1922 0.1936 0.6146 0.248 Uiso calc PR 0.417(14) A 2 H
C10A 1.260(2) 0.0645(8) 0.6191(10) 0.157(4) Uani d PDU 0.583(14) A 1 C
H10A 1.2174 0.0550 0.6871 0.188 Uiso calc PR 0.583(14) A 1 H
H10B 1.2170 0.0159 0.5762 0.188 Uiso calc PR 0.583(14) A 1 H
C11A 1.506(2) 0.0810(12) 0.6250(12) 0.186(6) Uani d PDU 0.583(14) A 1 C
H11A 1.5472 0.0840 0.5566 0.280 Uiso calc PR 0.583(14) A 1 H
H11B 1.5879 0.0363 0.6622 0.280 Uiso calc PR 0.583(14) A 1 H
H11C 1.5414 0.1334 0.6599 0.280 Uiso calc PR 0.583(14) A 1 H
C10B 1.349(4) 0.0839(14) 0.5606(13) 0.188(8) Uani d PDU 0.417(14) A 2 C
H10C 1.3097 0.0424 0.5068 0.225 Uiso calc PR 0.417(14) A 2 H
H10D 1.4831 0.1138 0.5475 0.225 Uiso calc PR 0.417(14) A 2 H
C11B 1.377(5) 0.0446(19) 0.6650(18) 0.241(14) Uani d PDU 0.417(14) A 2 C
H11D 1.4128 0.0873 0.7163 0.362 Uiso calc PR 0.417(14) A 2 H
H11E 1.4970 0.0041 0.6696 0.362 Uiso calc PR 0.417(14) A 2 H
H11F 1.2400 0.0170 0.6762 0.362 Uiso calc PR 0.417(14) A 2 H

loop_
_atom_site_aniso_label
_atom_site_aniso_U_11
_atom_site_aniso_U_22
_atom_site_aniso_U_33
_atom_site_aniso_U_12
_atom_site_aniso_U_13
_atom_site_aniso_U_23
Cu1 0.03549(13) 0.04172(13) 0.04983(14) 0.00026(8) 0.00617(9) -0.00647(9)
Cl1 0.0397(2) 0.0453(2) 0.0679(3) 0.00233(17) 0.00505(19) 0.0060(2)
Cl2 0.0391(2) 0.0602(3) 0.0483(2) 0.00368(18) 0.00475(17) -0.00540(19)
N1 0.0815(16) 0.0954(18) 0.1043(19) -0.0048(13) 0.0305(14) -0.0518(15)
N2 0.0819(14) 0.0549(10) 0.0689(12) -0.0110(10) 0.0146(11) -0.0232(9)
N3 0.0666(11) 0.0570(10) 0.0626(11) -0.0137(9) 0.0140(9) -0.0197(9)
N4 0.0500(9) 0.0487(9) 0.0607(10) -0.0031(7) 0.0098(7) -0.0161(8)
C5 0.0576(13) 0.0893(18) 0.099(2) -0.0070(13) 0.0223(13) -0.0458(17)
C6 0.129(3) 0.0713(17) 0.0792(19) -0.0353(18) 0.0218(18) -0.0361(15)
C7 0.091(2) 0.0845(19) 0.0810(19) -0.0106(16) 0.0072(16) -0.0270(16)
C8 0.138(4) 0.121(3) 0.146(4) 0.018(3) -0.013(3) -0.050(3)
C9 0.238(8) 0.164(6) 0.185(6) 0.054(6) -0.094(6) -0.016(5)
C10A 0.179(9) 0.195(9) 0.091(7) 0.038(8) 0.000(6) 0.023(7)
C11A 0.168(8) 0.222(16) 0.155(13) 0.019(10) -0.034(9) -0.019(12)
C10B 0.220(19) 0.231(18) 0.103(10) 0.062(14) -0.010(12) 0.003(11)
C11B 0.25(3) 0.28(3) 0.184(18) 0.07(2) -0.02(2) 0.095(17)

loop_
_atom_type_symbol
_atom_type_description
_atom_type_scat_dispersion_real
_atom_type_scat_dispersion_imag
_atom_type_scat_source
C C 0.0033 0.0016 'International Tables Vol C Tables 4.2.6.8 and 6.1.1.4'
H H 0.0000 0.0000 'International Tables Vol C Tables 4.2.6.8 and 6.1.1.4'
N N 0.0061 0.0033 'International Tables Vol C Tables 4.2.6.8 and 6.1.1.4'
Cl Cl 0.1484 0.1585 'International Tables Vol C Tables 4.2.6.8 and 6.1.1.4'
Cu Cu 0.3201 1.2651 'International Tables Vol C Tables 4.2.6.8 and 6.1.1.4'

loop_
_geom_angle_atom_site_label_1
_geom_angle_atom_site_label_2
_geom_angle_atom_site_label_3
_geom_angle_site_symmetry_1
_geom_angle_site_symmetry_3
_geom_angle
_geom_angle_publ_flag
N4 Cu1 Cl1 . . 91.28(6) y
N4 Cu1 Cl2 . . 90.60(6) y
Cl1 Cu1 Cl2 . . 176.72(2) y
N4 Cu1 Cl2 . 3_755 155.22(5) y
Cl1 Cu1 Cl2 . 3_755 91.51(3) y
Cl2 Cu1 Cl2 . 3_755 85.67(3) y
N4 Cu1 Cl1 . 3_655 106.12(6) y
Cl1 Cu1 Cl1 . 3_655 90.10(2) y
Cl2 Cu1 Cl1 . 3_655 91.96(2) y
Cl2 Cu1 Cl1 3_755 3_655 98.49(2) y
Cu1 Cl1 Cu1 . 3_655 89.90(2) ?
Cu1 Cl2 Cu1 . 3_755 94.33(3) ?
N2 N1 C5 . . 101.5(2) ?
N3 N2 N1 . . 114.86(19) ?
N3 N2 C6 . . 122.4(2) ?
N1 N2 C6 . . 122.7(2) ?
N2 N3 N4 . . 104.64(19) ?
N3 N4 C5 . . 107.09(18) ?
N3 N4 Cu1 . . 121.50(14) ?
C5 N4 Cu1 . . 131.31(17) ?
N4 C5 N1 . . 111.9(2) ?
N4 C5 H5 . . 124.1 ?
N1 C5 H5 . . 124.1 ?
C7 C6 N2 . . 112.5(2) ?
C7 C6 H6A . . 109.1 ?
N2 C6 H6A . . 109.1 ?
C7 C6 H6B . . 109.1 ?
N2 C6 H6B . . 109.1 ?
H6A C6 H6B . . 107.8 ?
C6 C7 C8 . . 114.8(3) ?
C6 C7 H7A . . 108.6 ?
C8 C7 H7A . . 108.6 ?
C6 C7 H7B . . 108.6 ?
C8 C7 H7B . . 108.6 ?
H7A C7 H7B . . 107.5 ?
C9 C8 C7 . . 114.8(5) ?
C9 C8 H8A . . 108.6 ?
C7 C8 H8A . . 108.6 ?
C9 C8 H8B . . 108.6 ?
C7 C8 H8B . . 108.6 ?
H8A C8 H8B . . 107.5 ?
C8 C9 C10A . . 128.8(8) ?
C8 C9 C10B . . 97.0(8) ?
C8 C9 H9A . . 105.1 ?
C10A C9 H9A . . 105.1 ?
C10B C9 H9A . . 141.6 ?
C8 C9 H9B . . 105.1 ?
C10A C9 H9B . . 105.1 ?
C10B C9 H9B . . 97.9 ?
H9A C9 H9B . . 105.9 ?
C8 C9 H9C . . 112.4 ?
C10A C9 H9C . . 78.9 ?
C10B C9 H9C . . 112.4 ?
C8 C9 H9D . . 112.4 ?
C10A C9 H9D . . 109.1 ?
C10B C9 H9D . . 112.4 ?
H9C C9 H9D . . 109.9 ?
C11A C10A C9 . . 104.3(12) ?
C11A C10A H10A . . 110.9 ?
C9 C10A H10A . . 110.9 ?
C11A C10A H10B . . 110.9 ?
C9 C10A H10B . . 110.9 ?
H10A C10A H10B . . 108.9 ?
C10A C11A H11A . . 109.5 ?
C10A C11A H11B . . 109.5 ?
H11A C11A H11B . . 109.5 ?
C10A C11A H11C . . 109.5 ?
H11A C11A H11C . . 109.5 ?
H11B C11A H11C . . 109.5 ?
C11B C10B C9 . . 100.8(16) ?
C11B C10B H10C . . 111.6 ?
C9 C10B H10C . . 111.6 ?
C11B C10B H10D . . 111.6 ?
C9 C10B H10D . . 111.6 ?
H10C C10B H10D . . 109.4 ?
C10B C11B H11D . . 109.5 ?
C10B C11B H11E . . 109.5 ?
H11D C11B H11E . . 109.5 ?
C10B C11B H11F . . 109.5 ?
H11D C11B H11F . . 109.5 ?
H11E C11B H11F . . 109.5 ?

loop_
_geom_bond_atom_site_label_1
_geom_bond_atom_site_label_2
_geom_bond_site_symmetry_2
_geom_bond_distance
_geom_bond_publ_flag
Cu1 N4 . 2.0068(17) y
Cu1 Cl1 . 2.2519(7) y
Cu1 Cl2 . 2.2842(7) y
Cu1 Cl2 3_755 2.3114(7) y
Cu1 Cl1 3_655 2.6091(6) y
Cu1 Cu1 3_755 3.3700(7) y
Cu1 Cu1 3_655 3.4436(8) y
N1 N2 . 1.308(3) y
N1 C5 . 1.321(3) y
N2 N3 . 1.303(3) y
N2 C6 . 1.476(3) y
N3 N4 . 1.319(2) y
N4 C5 . 1.320(3) y
C5 H5 . 0.9300 ?
C6 C7 . 1.472(4) ?
C6 H6A . 0.9700 ?
C6 H6B . 0.9700 ?
C7 C8 . 1.489(6) ?
C7 H7A . 0.9700 ?
C7 H7B . 0.9700 ?
C8 C9 . 1.462(8) ?
C8 H8A . 0.9700 ?
C8 H8B . 0.9700 ?
C9 C10A . 1.560(12) ?
C9 C10B . 1.577(15) ?
C9 H9A . 0.9700 ?
C9 H9B . 0.9700 ?
C9 H9C . 0.9700 ?
C9 H9D . 0.9700 ?
C10A C11A . 1.491(14) ?
C10A H10A . 0.9700 ?
C10A H10B . 0.9700 ?
C11A H11A . 0.9600 ?
C11A H11B . 0.9600 ?
C11A H11C . 0.9600 ?
C10B C11B . 1.492(18) ?
C10B H10C . 0.9700 ?
C10B H10D . 0.9700 ?
C11B H11D . 0.9600 ?
C11B H11E . 0.9600 ?
C11B H11F . 0.9600 ?

loop_
_geom_torsion_atom_site_label_1
_geom_torsion_atom_site_label_2
_geom_torsion_atom_site_label_3
_geom_torsion_atom_site_label_4
_geom_torsion_site_symmetry_1
_geom_torsion_site_symmetry_4
_geom_torsion
N4 Cu1 Cl1 Cu1 . 3_655 -106.13(6)
Cl2 Cu1 Cl1 Cu1 3_755 3_655 98.50(2)
Cl1 Cu1 Cl1 Cu1 3_655 3_655 0.0
N4 Cu1 Cl2 Cu1 . 3_755 -155.48(6)
Cl2 Cu1 Cl2 Cu1 3_755 3_755 0.0
Cl1 Cu1 Cl2 Cu1 3_655 3_755 98.37(2)
C5 N1 N2 N3 . . -1.3(4)
C5 N1 N2 C6 . . 178.4(3)
N1 N2 N3 N4 . . 1.1(3)
C6 N2 N3 N4 . . -178.7(2)
N2 N3 N4 C5 . . -0.3(3)
N2 N3 N4 Cu1 . . 176.42(16)
Cl1 Cu1 N4 N3 . . -132.28(17)
Cl2 Cu1 N4 N3 . . 45.03(17)
Cl2 Cu1 N4 N3 3_755 . -35.9(3)
Cl1 Cu1 N4 N3 3_655 . 137.25(16)
Cl1 Cu1 N4 C5 . . 43.6(3)
Cl2 Cu1 N4 C5 . . -139.1(3)
Cl2 Cu1 N4 C5 3_755 . 139.9(2)
Cl1 Cu1 N4 C5 3_655 . -46.9(3)
N3 N4 C5 N1 . . -0.5(4)
Cu1 N4 C5 N1 . . -176.8(2)
N2 N1 C5 N4 . . 1.1(4)
N3 N2 C6 C7 . . -110.9(3)
N1 N2 C6 C7 . . 69.3(4)
N2 C6 C7 C8 . . 67.0(4)
C6 C7 C8 C9 . . 177.2(6)
C7 C8 C9 C10A . . 170.1(9)
C7 C8 C9 C10B . . -165.9(10)
C8 C9 C10A C11A . . 81.6(14)
C10B C9 C10A C11A . . 41.1(15)
C8 C9 C10B C11B . . -171(2)
C10A C9 C10B C11B . . -21.4(16)
